data_4350770
loop_
_publ_author_name
'Li, Lei-Lei'
'Cao, Gao-Juan'
'Zhao, Jun-Wei'
'He, Huan'
'Yang, Bai-Feng'
'Yang, Guo-Yu'

_publ_section_title
;
 Correction to Lanthanide Germanate Cluster Organic Frameworks Based on
 {Ln<sub>8</sub>Ge<sub>12</sub>} Clusters: From One-Dimensional Chains to
 Two- Dimensional Layers and Three-Dimensional Frameworks.
;
_journal_issue 5
_journal_name_full 'Inorganic chemistry'
_journal_page_first 3340
_journal_page_last 3340
_journal_paper_doi 10.1021/acs.inorgchem.9b03158
_journal_volume 59
_journal_year 2020
_chemical_formula_sum 'C62 H110 Ge12 N4 Nd10 O84'
_chemical_formula_weight 4569.01
_space_group_crystal_system monoclinic
_space_group_IT_number 14
_space_group_name_Hall '-P 2yn'
_space_group_name_H-M_alt 'P 1 21/n 1'
_atom_sites_solution_hydrogens geom
_audit_creation_method SHELXL-2018/3
_cell_angle_alpha 90
_cell_angle_beta 107.165(3)
_cell_angle_gamma 90
_cell_formula_units_Z 2
_cell_length_a 16.3338(8)
_cell_length_b 18.9402(6)
_cell_length_c 19.5016(8)
_cell_measurement_reflns_used 13878
_cell_measurement_temperature 293(2)
_cell_measurement_theta_max 27.4797
_cell_measurement_theta_min 3.0534
_cell_volume 5764.4(4)
_computing_structure_refinement 'SHELXL-2018/3 (Sheldrick, 2018)'
_diffrn_ambient_temperature 293(2)
_diffrn_measured_fraction_theta_full 0.998
_diffrn_measured_fraction_theta_max 0.994
_diffrn_measurement_device_type 'Bruker P4'
_diffrn_radiation_type MoK\a
_diffrn_radiation_wavelength 0.71073
_diffrn_reflns_av_R_equivalents 0.0356
_diffrn_reflns_av_unetI/netI 0.0389
_diffrn_reflns_Laue_measured_fraction_full 0.998
_diffrn_reflns_Laue_measured_fraction_max 0.994
_diffrn_reflns_limit_h_max 21
_diffrn_reflns_limit_h_min -19
_diffrn_reflns_limit_k_max 24
_diffrn_reflns_limit_k_min -24
_diffrn_reflns_limit_l_max 24
_diffrn_reflns_limit_l_min -25
_diffrn_reflns_number 44486
_diffrn_reflns_point_group_measured_fraction_full 0.998
_diffrn_reflns_point_group_measured_fraction_max 0.994
_diffrn_reflns_theta_full 25.242
_diffrn_reflns_theta_max 27.503
_diffrn_reflns_theta_min 2.151
_exptl_absorpt_coefficient_mu 7.604
_exptl_absorpt_correction_type multi-scan
_exptl_absorpt_process_details sadabs
_exptl_crystal_colour pink
_exptl_crystal_density_diffrn 2.632
_exptl_crystal_description block
_exptl_crystal_F_000 4332
_exptl_crystal_size_max 0.220
_exptl_crystal_size_mid 0.160
_exptl_crystal_size_min 0.130
_refine_diff_density_max 2.865
_refine_diff_density_min -1.789
_refine_diff_density_rms 0.229
_refine_ls_extinction_method none
_refine_ls_goodness_of_fit_ref 1.065
_refine_ls_hydrogen_treatment constr
_refine_ls_matrix_type full
_refine_ls_number_parameters 802
_refine_ls_number_reflns 13178
_refine_ls_number_restraints 2058
_refine_ls_restrained_S_all 1.035
_refine_ls_R_factor_all 0.0525
_refine_ls_R_factor_gt 0.0458
_refine_ls_shift/su_max 0.003
_refine_ls_shift/su_mean 0.000
_refine_ls_structure_factor_coef Fsqd
_refine_ls_weighting_details 'w=1/[\s^2^(Fo^2^)+(0.0598P)^2^+52.0709P] where P=(Fo^2^+2Fc^2^)/3'
_refine_ls_weighting_scheme calc
_refine_ls_wR_factor_gt 0.1171
_refine_ls_wR_factor_ref 0.1223
_reflns_Friedel_coverage 0.000
_reflns_number_gt 11698
_reflns_number_total 13178
_reflns_threshold_expression 'I > 2\s(I)'
_cod_data_source_file ic9b03158_si_001.cif
_cod_data_source_block 11
_cod_depositor_comments
;Adding full bibliography for 4350770--4350771.cif.

 Adding full bibliography for 4350770--4350771.cif.
;
_cod_original_sg_symbol_H-M 'P 21/n'
_cod_database_code 4350770
_shelx_shelxl_version_number 2018/3
_shelx_space_group_comment
;
The symmetry employed for this shelxl refinement is uniquely defined
by the following loop, which should always be used as a source of
symmetry information in preference to the above space-group names.
They are only intended as comments.
;
_shelx_estimated_absorpt_t_min 0.286
_shelx_estimated_absorpt_t_max 0.438

loop_
_space_group_symop_operation_xyz
'x, y, z'
'-x+1/2, y+1/2, -z+1/2'
'-x, -y, -z'
'x-1/2, -y-1/2, z-1/2'

loop_
_atom_site_label
_atom_site_type_symbol
_atom_site_fract_x
_atom_site_fract_y
_atom_site_fract_z
_atom_site_U_iso_or_equiv
_atom_site_adp_type
_atom_site_occupancy
_atom_site_site_symmetry_order
_atom_site_calc_flag
_atom_site_refinement_flags_posn
_atom_site_refinement_flags_adp
_atom_site_refinement_flags_occupancy
Ge1 Ge 0.25714(5) 0.59016(4) 0.84924(4) 0.01868(15) Uani 1 1 d . . .
Ge2 Ge 0.22086(5) 0.46513(4) 0.95046(4) 0.01866(15) Uani 1 1 d . . .
Ge3 Ge 0.32036(5) 0.31664(4) 0.96889(4) 0.01947(15) Uani 1 1 d . . .
Ge4 Ge 0.46817(5) 0.28772(4) 0.89081(4) 0.01939(15) Uani 1 1 d . . .
Ge5 Ge 0.50667(5) 0.41023(4) 0.78943(4) 0.01853(15) Uani 1 1 d . . .
Ge6 Ge 0.40234(5) 0.55909(4) 0.76998(4) 0.01917(15) Uani 1 1 d . . .
Nd1 Nd 0.29931(3) 0.40619(2) 0.80643(2) 0.02257(10) Uani 1 1 d . . .
Nd2 Nd 0.74217(3) 0.64783(2) 0.74655(2) 0.02214(9) Uani 1 1 d . . .
Nd3 Nd 0.55091(2) 0.30865(2) 1.08106(2) 0.01872(9) Uani 1 1 d . . .
Nd4 Nd 0.61766(2) 0.56991(2) 0.88044(2) 0.01655(9) Uani 1 1 d . . .
Nd5 Nd 0.67731(2) 0.38260(2) 0.95194(2) 0.01723(9) Uani 1 1 d . . .
O1 O 0.2102(4) 0.5102(3) 0.8682(3) 0.0308(12) Uani 1 1 d . U .
O2 O 0.3304(3) 0.6217(3) 0.9271(3) 0.0229(10) Uani 1 1 d . U .
O3 O 0.3006(3) 0.5460(3) 0.7870(3) 0.0265(11) Uani 1 1 d . U .
O4 O 0.2766(5) 0.8006(4) 0.7438(4) 0.0487(17) Uani 1 1 d . U .
O5 O 0.3348(4) 0.7044(3) 0.8032(3) 0.0361(13) Uani 1 1 d . U .
O6 O 0.2515(3) 0.3835(3) 0.9168(3) 0.0235(10) Uani 1 1 d . U .
O7 O 0.3101(3) 0.4953(3) 1.0169(3) 0.0219(10) Uani 1 1 d . U .
O8 O 0.1682(4) 0.6077(3) 0.9791(3) 0.0366(13) Uani 1 1 d . U .
O9 O 0.0401(4) 0.6474(4) 0.9170(4) 0.0483(17) Uani 1 1 d . U .
O10 O 0.3612(3) 0.2990(3) 0.8945(3) 0.0263(11) Uani 1 1 d . U .
O11 O 0.4082(3) 0.3522(3) 1.0338(3) 0.0219(10) Uani 1 1 d . U .
O12 O 0.2522(3) 0.3586(3) 1.0589(3) 0.0266(11) Uani 1 1 d . U .
O13 O 0.1960(4) 0.3008(3) 1.1334(3) 0.0329(13) Uani 1 1 d . U .
O14 O 0.4428(3) 0.3425(3) 0.8112(3) 0.0221(10) Uani 1 1 d . U .
O15 O 0.5476(3) 0.3288(3) 0.9589(3) 0.0217(10) Uani 1 1 d . U .
O16 O 0.4731(5) 0.2080(3) 1.0080(4) 0.0460(15) Uani 1 1 d . U .
O17 O 0.4185(12) 0.0983(10) 1.0094(10) 0.059(3) Uani 0.5 1 d . U P
O17' O 0.4690(15) 0.0928(11) 1.0197(11) 0.075(4) Uani 0.5 1 d . U P
O18 O 0.5722(3) 0.4509(3) 0.8651(3) 0.0224(10) Uani 1 1 d . U .
O19 O 0.4115(3) 0.4654(3) 0.7616(3) 0.0224(10) Uani 1 1 d . U .
O20 O 0.6206(3) 0.3178(3) 0.8349(3) 0.0281(11) Uani 1 1 d . U .
O21 O 0.6963(4) 0.2527(3) 0.7824(3) 0.0371(13) Uani 1 1 d . U .
O22 O 0.4695(3) 0.5923(3) 0.8504(3) 0.0223(10) Uani 1 1 d . U .
O23 O 0.6012(4) 0.5982(3) 0.6680(3) 0.0354(12) Uani 1 1 d . U .
O24 O 0.5442(4) 0.5514(3) 0.7475(3) 0.0278(11) Uani 1 1 d . U .
O25 O 0.7577(6) 0.6424(4) 0.6248(4) 0.0601(17) Uani 1 1 d . U .
O26 O 0.7721(16) 0.5802(12) 0.5285(13) 0.085(4) Uani 0.5 1 d . U P
O26' O 0.8168(13) 0.5877(10) 0.5462(10) 0.067(3) Uani 0.5 1 d . U P
O27 O 0.7316(3) 0.5441(3) 0.8225(3) 0.0258(10) Uani 1 1 d . U .
O28 O 0.6276(3) 0.6769(3) 0.8071(3) 0.0251(10) Uani 1 1 d . U .
O29 O 0.5245(4) 0.7437(3) 0.8303(3) 0.0320(12) Uani 1 1 d . U .
O30 O 0.7521(4) 0.4308(3) 0.8557(3) 0.0327(12) Uani 1 1 d . U .
O1W O 0.4110(4) 0.4589(3) 0.9151(3) 0.0293(12) Uani 1 1 d . U .
O2W O 0.1433(9) 0.4315(7) 0.7550(8) 0.110(4) Uani 1 1 d . U .
O3W O 0.2607(10) 0.4103(8) 0.6669(8) 0.127(4) Uani 1 1 d . U .
O4W O 0.6463(5) 0.2005(4) 1.0653(4) 0.0572(19) Uani 1 1 d . U .
O5W O 0.7346(4) 0.2549(3) 0.9710(4) 0.0442(16) Uani 1 1 d . U .
O6W O 0.9003(4) 0.6185(4) 0.7924(4) 0.0471(16) Uani 1 1 d . U .
O7W O 0.1063(6) 0.7759(5) 0.9439(5) 0.076(2) Uani 1 1 d . U .
O8W O 0.9967(8) 0.5194(6) 0.7391(6) 0.098(3) Uani 1 1 d . U .
O9W O 0.5564(9) 0.6051(7) 0.5145(7) 0.114(3) Uani 1 1 d . U .
O10W O 0.0099(8) 0.3928(7) 0.6570(7) 0.103(3) Uani 1 1 d . U .
O11W O 0.1458(12) 0.4809(10) 0.5606(10) 0.165(5) Uani 1 1 d . U .
O12W O 0.1695(10) 0.4464(8) 0.7062(8) 0.126(4) Uani 1 1 d . U .
N1 N 0.6212(5) 0.7511(4) 0.6910(4) 0.0345(14) Uani 1 1 d . U .
N2 N 0.7725(5) 0.5220(4) 0.7037(4) 0.0362(14) Uani 1 1 d . U .
C1 C 0.1668(6) 0.6529(5) 0.8005(5) 0.0381(18) Uani 1 1 d . U .
H1A H 0.145098 0.637718 0.750900 0.046 Uiso 1 1 calc R U .
H1B H 0.120480 0.648057 0.821867 0.046 Uiso 1 1 calc R U .
C2 C 0.1894(8) 0.7277(6) 0.8012(7) 0.059(3) Uani 1 1 d . U .
H2A H 0.198791 0.745686 0.849514 0.071 Uiso 1 1 calc R U .
H2B H 0.141111 0.753053 0.770029 0.071 Uiso 1 1 calc R U .
C3 C 0.2720(6) 0.7445(5) 0.7767(5) 0.045(2) Uani 1 1 d . U .
C4 C 0.1153(5) 0.4672(5) 0.9760(4) 0.0297(15) Uani 1 1 d . U .
H4A H 0.087100 0.421735 0.965529 0.036 Uiso 1 1 calc R U .
H4B H 0.127918 0.475948 1.027027 0.036 Uiso 1 1 calc R U .
C5 C 0.0552(5) 0.5253(5) 0.9339(5) 0.0349(18) Uani 1 1 d . U .
H5A H 0.039542 0.513800 0.883178 0.042 Uiso 1 1 calc R U .
H5B H 0.003047 0.524838 0.948088 0.042 Uiso 1 1 calc R U .
C6 C 0.0913(5) 0.5989(5) 0.9438(5) 0.0331(17) Uani 1 1 d . U .
C7 C 0.2606(6) 0.2338(4) 0.9863(5) 0.0334(16) Uani 1 1 d . U .
H7A H 0.236905 0.209119 0.941171 0.040 Uiso 1 1 calc R U .
H7B H 0.301700 0.202475 1.018115 0.040 Uiso 1 1 calc R U .
C8 C 0.1887(6) 0.2488(5) 1.0191(5) 0.0373(18) Uani 1 1 d . U .
H8A H 0.174977 0.205921 1.040624 0.045 Uiso 1 1 calc R U .
H8B H 0.137845 0.263275 0.981547 0.045 Uiso 1 1 calc R U .
C9 C 0.2138(5) 0.3067(4) 1.0761(4) 0.0290(15) Uani 1 1 d . U .
C10 C 0.4946(6) 0.1918(4) 0.8710(4) 0.0314(16) Uani 1 1 d . U .
H10A H 0.479292 0.185356 0.819416 0.038 Uiso 1 1 calc R U .
H10B H 0.555978 0.184647 0.890119 0.038 Uiso 1 1 calc R U .
C11 C 0.4494(10) 0.1360(7) 0.9020(7) 0.067(3) Uani 1 1 d . U .
H11A H 0.473955 0.090225 0.897382 0.081 Uiso 1 1 calc R U .
H11B H 0.389466 0.134832 0.874171 0.081 Uiso 1 1 calc R U .
C12 C 0.4558(8) 0.1485(7) 0.9812(7) 0.060(2) Uani 1 1 d . U .
C13 C 0.5427(5) 0.3866(5) 0.7058(4) 0.0305(16) Uani 1 1 d . U .
H13A H 0.495171 0.393894 0.662813 0.037 Uiso 1 1 calc R U .
H13B H 0.588862 0.417861 0.703558 0.037 Uiso 1 1 calc R U .
C14 C 0.5729(6) 0.3103(5) 0.7082(4) 0.0358(18) Uani 1 1 d . U .
H14A H 0.523762 0.279088 0.698310 0.043 Uiso 1 1 calc R U .
H14B H 0.600652 0.303106 0.671039 0.043 Uiso 1 1 calc R U .
C15 C 0.6340(5) 0.2920(4) 0.7792(4) 0.0271(14) Uani 1 1 d . U .
C16 C 0.3842(5) 0.6101(5) 0.6805(4) 0.0309(16) Uani 1 1 d . U .
H16A H 0.326748 0.600392 0.649872 0.037 Uiso 1 1 calc R U .
H16B H 0.388073 0.660341 0.690595 0.037 Uiso 1 1 calc R U .
C17 C 0.4486(6) 0.5909(6) 0.6398(5) 0.0418(19) Uani 1 1 d . U .
H17A H 0.429471 0.548259 0.612283 0.050 Uiso 1 1 calc R U .
H17B H 0.449529 0.628526 0.606251 0.050 Uiso 1 1 calc R U .
C18 C 0.5380(5) 0.5796(4) 0.6882(4) 0.0304(15) Uani 1 1 d . U .
C19 C 0.5724(5) 0.7257(4) 0.7936(4) 0.0252(14) Uani 1 1 d . U .
C20 C 0.5619(5) 0.7645(5) 0.7238(5) 0.0330(16) Uani 1 1 d . U .
C21 C 0.4942(7) 0.8079(6) 0.6944(6) 0.051(2) Uani 1 1 d . U .
C22 C 0.4787(11) 0.8317(10) 0.6247(9) 0.038(3) Uani 0.6 1 d . U P
C22' C 0.5001(18) 0.8601(16) 0.6474(16) 0.044(4) Uani 0.4 1 d . U P
C23 C 0.5452(8) 0.8293(8) 0.6009(7) 0.068(3) Uani 1 1 d . U .
C24 C 0.6137(7) 0.7849(6) 0.6307(5) 0.049(2) Uani 1 1 d . U .
H24 H 0.655396 0.778818 0.607466 0.058 Uiso 1 1 calc R U .
C25 C 0.7830(10) 0.5842(8) 0.5991(7) 0.071(3) Uani 1 1 d . U .
C26 C 0.7866(8) 0.5136(6) 0.6381(6) 0.053(2) Uani 1 1 d . U .
C27 C 0.8005(9) 0.4463(7) 0.6168(7) 0.066(2) Uani 1 1 d . U .
H27 H 0.811223 0.440406 0.572856 0.079 Uiso 1 1 calc R U .
C28 C 0.7992(8) 0.3886(6) 0.6573(6) 0.054(2) Uani 1 1 d . U .
H28 H 0.808659 0.343841 0.641506 0.065 Uiso 1 1 calc R U .
C29 C 0.7835(7) 0.3975(5) 0.7225(5) 0.0414(18) Uani 1 1 d . U .
H29 H 0.781022 0.358701 0.750977 0.050 Uiso 1 1 calc R U .
C30 C 0.7715(6) 0.4652(5) 0.7449(5) 0.0334(16) Uani 1 1 d . U .
C31 C 0.7508(5) 0.4801(4) 0.8132(4) 0.0283(15) Uani 1 1 d . U .

loop_
_atom_site_aniso_label
_atom_site_aniso_U_11
_atom_site_aniso_U_22
_atom_site_aniso_U_33
_atom_site_aniso_U_23
_atom_site_aniso_U_13
_atom_site_aniso_U_12
Ge1 0.0174(3) 0.0200(4) 0.0167(3) 0.0018(3) 0.0021(3) 0.0027(3)
Ge2 0.0150(3) 0.0222(4) 0.0179(3) -0.0008(3) 0.0035(3) -0.0007(3)
Ge3 0.0201(4) 0.0196(4) 0.0182(3) -0.0007(3) 0.0049(3) -0.0026(3)
Ge4 0.0208(4) 0.0182(3) 0.0180(3) -0.0031(3) 0.0040(3) 0.0005(3)
Ge5 0.0181(3) 0.0215(4) 0.0156(3) -0.0021(3) 0.0045(3) 0.0003(3)
Ge6 0.0193(4) 0.0203(4) 0.0164(3) 0.0015(3) 0.0030(3) 0.0006(3)
Nd1 0.0226(2) 0.0241(2) 0.01899(19) -0.00182(14) 0.00307(15) -0.00492(14)
Nd2 0.0243(2) 0.02188(19) 0.0230(2) 0.00222(14) 0.01124(16) -0.00219(14)
Nd3 0.01946(19) 0.01872(18) 0.01805(18) 0.00239(13) 0.00563(14) 0.00272(13)
Nd4 0.01677(18) 0.01727(18) 0.01565(17) 0.00119(13) 0.00484(14) -0.00024(13)
Nd5 0.01738(18) 0.01756(18) 0.01637(18) 0.00022(13) 0.00438(14) 0.00237(13)
O1 0.028(3) 0.036(3) 0.025(2) 0.009(2) 0.003(2) -0.009(2)
O2 0.024(2) 0.026(2) 0.019(2) -0.0009(19) 0.0055(19) 0.0003(19)
O3 0.025(3) 0.028(3) 0.027(2) -0.004(2) 0.009(2) -0.002(2)
O4 0.054(4) 0.039(3) 0.040(3) 0.012(3) -0.006(3) 0.004(3)
O5 0.041(3) 0.040(3) 0.025(3) 0.010(2) 0.006(2) 0.015(2)
O6 0.022(2) 0.027(2) 0.020(2) -0.002(2) 0.0046(19) -0.0026(19)
O7 0.022(2) 0.022(2) 0.019(2) 0.0002(19) 0.0016(19) -0.0009(19)
O8 0.028(3) 0.040(3) 0.038(3) 0.003(3) 0.003(2) 0.000(2)
O9 0.037(4) 0.043(4) 0.056(4) 0.000(3) 0.000(3) 0.016(3)
O10 0.025(3) 0.034(3) 0.022(2) -0.004(2) 0.009(2) 0.000(2)
O11 0.021(2) 0.025(2) 0.020(2) -0.0058(19) 0.0059(19) -0.0007(19)
O12 0.025(3) 0.028(3) 0.026(3) 0.003(2) 0.006(2) -0.006(2)
O13 0.033(3) 0.042(3) 0.029(3) -0.001(2) 0.018(2) -0.011(2)
O14 0.024(2) 0.021(2) 0.021(2) 0.0004(19) 0.0052(19) -0.0036(18)
O15 0.026(2) 0.023(2) 0.017(2) 0.0004(19) 0.0076(19) -0.0020(19)
O16 0.064(4) 0.032(3) 0.043(3) -0.011(3) 0.016(3) -0.013(3)
O17 0.065(7) 0.057(6) 0.055(6) 0.001(6) 0.016(6) -0.009(6)
O17' 0.098(8) 0.056(7) 0.059(7) 0.003(6) 0.007(8) -0.004(8)
O18 0.026(2) 0.019(2) 0.020(2) 0.0018(18) 0.0040(19) -0.0015(18)
O19 0.023(2) 0.022(2) 0.023(2) 0.0010(19) 0.0076(19) 0.0021(18)
O20 0.028(3) 0.031(3) 0.028(3) -0.004(2) 0.011(2) 0.002(2)
O21 0.037(3) 0.037(3) 0.036(3) -0.007(3) 0.009(2) 0.015(2)
O22 0.021(2) 0.025(2) 0.021(2) -0.0040(19) 0.0043(19) 0.0015(18)
O23 0.037(3) 0.044(3) 0.029(3) 0.003(2) 0.015(2) -0.006(2)
O24 0.034(3) 0.030(3) 0.021(2) 0.000(2) 0.009(2) -0.002(2)
O25 0.094(4) 0.052(4) 0.047(3) -0.003(3) 0.041(3) -0.012(3)
O26 0.086(4) 0.085(4) 0.085(4) 0.0000(10) 0.0252(14) 0.0000(10)
O26' 0.067(4) 0.067(4) 0.066(4) 0.0000(10) 0.0199(14) -0.0003(10)
O27 0.028(3) 0.022(2) 0.032(3) -0.001(2) 0.016(2) 0.0025(19)
O28 0.027(3) 0.023(2) 0.025(2) 0.005(2) 0.008(2) 0.0003(19)
O29 0.038(3) 0.032(3) 0.031(3) 0.005(2) 0.019(2) 0.007(2)
O30 0.037(3) 0.030(3) 0.036(3) 0.009(2) 0.017(2) 0.004(2)
O1W 0.027(3) 0.035(3) 0.026(3) -0.001(2) 0.009(2) -0.004(2)
O2W 0.110(4) 0.110(4) 0.110(4) -0.001(2) 0.032(2) 0.001(2)
O3W 0.127(5) 0.128(5) 0.125(5) 0.001(2) 0.036(2) -0.005(2)
O4W 0.066(5) 0.046(4) 0.064(5) -0.005(4) 0.025(4) 0.013(4)
O5W 0.043(4) 0.034(3) 0.052(4) -0.003(3) 0.008(3) 0.014(3)
O6W 0.034(3) 0.050(4) 0.051(4) -0.008(3) 0.004(3) 0.009(3)
O7W 0.075(3) 0.073(3) 0.077(3) -0.0015(19) 0.0170(19) 0.0033(19)
O8W 0.097(3) 0.097(3) 0.098(3) -0.0041(19) 0.028(2) 0.0020(19)
O9W 0.115(4) 0.116(4) 0.112(4) 0.0015(19) 0.033(2) -0.0019(19)
O10W 0.103(4) 0.103(4) 0.102(4) -0.001(2) 0.030(2) -0.0006(19)
O11W 0.166(5) 0.164(5) 0.164(5) 0.001(2) 0.048(2) 0.002(2)
O12W 0.129(7) 0.111(7) 0.122(7) 0.007(6) 0.012(6) -0.007(6)
N1 0.036(3) 0.036(3) 0.034(3) 0.013(3) 0.014(3) -0.003(3)
N2 0.044(3) 0.035(3) 0.037(3) 0.001(3) 0.022(3) -0.001(3)
C1 0.032(4) 0.040(4) 0.040(4) 0.008(3) 0.008(3) 0.014(3)
C2 0.058(5) 0.051(5) 0.064(5) 0.004(5) 0.012(5) 0.011(4)
C3 0.044(5) 0.031(4) 0.044(4) 0.009(4) -0.012(4) 0.009(3)
C4 0.018(3) 0.038(4) 0.031(4) 0.001(3) 0.005(3) -0.004(3)
C5 0.018(3) 0.044(4) 0.042(4) 0.001(4) 0.008(3) 0.001(3)
C6 0.027(4) 0.043(4) 0.029(4) -0.002(3) 0.007(3) 0.009(3)
C7 0.042(4) 0.024(3) 0.038(4) -0.004(3) 0.017(3) -0.011(3)
C8 0.044(4) 0.041(4) 0.032(4) -0.006(3) 0.019(3) -0.016(4)
C9 0.025(3) 0.037(4) 0.024(3) 0.001(3) 0.006(3) -0.006(3)
C10 0.040(4) 0.023(3) 0.030(3) -0.010(3) 0.008(3) 0.004(3)
C11 0.090(6) 0.051(5) 0.053(5) -0.007(5) 0.010(5) -0.013(5)
C12 0.061(3) 0.059(3) 0.060(3) 0.0001(10) 0.0173(12) -0.0003(10)
C13 0.030(4) 0.042(4) 0.023(3) -0.005(3) 0.013(3) 0.009(3)
C14 0.034(4) 0.043(4) 0.027(4) -0.008(3) 0.005(3) 0.012(3)
C15 0.028(3) 0.027(3) 0.028(3) -0.004(3) 0.010(3) 0.000(3)
C16 0.030(4) 0.036(4) 0.026(3) 0.011(3) 0.007(3) 0.005(3)
C17 0.039(4) 0.061(5) 0.025(4) 0.006(4) 0.009(3) -0.001(4)
C18 0.034(3) 0.036(3) 0.025(3) -0.004(3) 0.015(3) -0.005(3)
C19 0.026(3) 0.025(3) 0.023(3) 0.005(3) 0.004(3) 0.000(3)
C20 0.031(3) 0.037(4) 0.033(4) 0.017(3) 0.013(3) 0.002(3)
C21 0.047(4) 0.060(5) 0.048(4) 0.028(4) 0.017(4) 0.020(4)
C22 0.038(6) 0.052(6) 0.028(6) 0.028(5) 0.017(5) 0.017(5)
C22' 0.042(7) 0.048(7) 0.043(7) 0.024(7) 0.013(6) 0.015(6)
C23 0.062(6) 0.087(6) 0.059(5) 0.036(5) 0.021(5) 0.020(5)
C24 0.049(4) 0.061(5) 0.043(4) 0.023(4) 0.023(4) 0.013(4)
C25 0.081(5) 0.078(5) 0.058(5) -0.012(5) 0.026(5) -0.002(5)
C26 0.065(4) 0.059(4) 0.042(4) -0.009(4) 0.026(4) 0.003(4)
C27 0.078(5) 0.068(5) 0.057(5) -0.013(4) 0.029(4) -0.002(5)
C28 0.064(5) 0.047(5) 0.053(5) -0.022(4) 0.021(4) 0.002(4)
C29 0.052(4) 0.036(4) 0.041(4) -0.002(3) 0.021(3) 0.004(3)
C30 0.037(4) 0.032(4) 0.036(4) 0.000(3) 0.018(3) 0.000(3)
C31 0.027(3) 0.032(3) 0.029(3) 0.001(3) 0.013(3) 0.002(3)

loop_
_atom_type_symbol
_atom_type_description
_atom_type_scat_dispersion_real
_atom_type_scat_dispersion_imag
_atom_type_scat_source
C C 0.0033 0.0016 'International Tables Vol C Tables 4.2.6.8 and 6.1.1.4'
N N 0.0061 0.0033 'International Tables Vol C Tables 4.2.6.8 and 6.1.1.4'
O O 0.0106 0.0060 'International Tables Vol C Tables 4.2.6.8 and 6.1.1.4'
Ge Ge 0.1547 1.8001 'International Tables Vol C Tables 4.2.6.8 and 6.1.1.4'
Nd Nd -0.1943 3.0179 'International Tables Vol C Tables 4.2.6.8 and 6.1.1.4'
H H 0.0000 0.0000 'International Tables Vol C Tables 4.2.6.8 and 6.1.1.4'

loop_
_geom_angle_atom_site_label_1
_geom_angle_atom_site_label_2
_geom_angle_atom_site_label_3
_geom_angle
_geom_angle_site_symmetry_1
_geom_angle_site_symmetry_3
O2 Ge1 O3 116.5(2) . .
O2 Ge1 O1 109.7(2) . .
O3 Ge1 O1 91.4(3) . .
O2 Ge1 C1 116.9(3) . .
O3 Ge1 C1 110.9(3) . .
O1 Ge1 C1 108.3(3) . .
O7 Ge2 O1 110.6(2) . .
O7 Ge2 O6 106.9(2) . .
O1 Ge2 O6 92.7(3) . .
O7 Ge2 C4 114.7(3) . .
O1 Ge2 C4 111.4(3) . .
O6 Ge2 C4 118.4(3) . .
O11 Ge3 O6 112.5(2) . .
O11 Ge3 O10 103.6(2) . .
O6 Ge3 O10 89.7(2) . .
O11 Ge3 C7 122.4(3) . .
O6 Ge3 C7 114.1(3) . .
O10 Ge3 C7 108.5(3) . .
O11 Ge3 Nd1 107.95(17) . .
O6 Ge3 Nd1 43.35(16) . .
O10 Ge3 Nd1 47.47(18) . .
C7 Ge3 Nd1 129.0(3) . .
O15 Ge4 O10 115.7(2) . .
O15 Ge4 O14 109.1(2) . .
O10 Ge4 O14 89.2(2) . .
O15 Ge4 C10 114.3(3) . .
O10 Ge4 C10 113.6(3) . .
O14 Ge4 C10 112.0(3) . .
O18 Ge5 O14 112.1(2) . .
O18 Ge5 O19 105.0(2) . .
O14 Ge5 O19 88.6(2) . .
O18 Ge5 C13 123.7(3) . .
O14 Ge5 C13 112.2(3) . .
O19 Ge5 C13 109.0(3) . .
O18 Ge5 Nd1 107.56(17) . .
O14 Ge5 Nd1 46.44(17) . .
O19 Ge5 Nd1 43.52(16) . .
C13 Ge5 Nd1 128.0(3) . .
O22 Ge6 O19 113.0(2) . .
O22 Ge6 O3 104.6(2) . .
O19 Ge6 O3 89.3(2) . .
O22 Ge6 C16 121.2(3) . .
O19 Ge6 C16 113.9(3) . .
O3 Ge6 C16 109.2(3) . .
O22 Ge6 Nd1 109.00(17) . .
O19 Ge6 Nd1 42.52(16) . .
O3 Ge6 Nd1 47.95(17) . .
C16 Ge6 Nd1 129.5(3) . .
O4 Nd1 O2W 69.7(4) 2_546 .
O4 Nd1 O19 124.8(2) 2_546 .
O2W Nd1 O19 122.5(4) . .
O4 Nd1 O6 87.4(2) 2_546 .
O2W Nd1 O6 80.8(4) . .
O19 Nd1 O6 144.08(16) . .
O4 Nd1 O1W 145.0(2) 2_546 .
O2W Nd1 O1W 130.7(3) . .
O19 Nd1 O1W 72.50(17) . .
O6 Nd1 O1W 71.66(16) . .
O4 Nd1 O3W 70.3(4) 2_546 .
O2W Nd1 O3W 70.8(5) . .
O19 Nd1 O3W 66.5(3) . .
O6 Nd1 O3W 148.4(4) . .
O1W Nd1 O3W 138.4(4) . .
O4 Nd1 O14 88.8(2) 2_546 .
O2W Nd1 O14 154.5(3) . .
O19 Nd1 O14 58.70(15) . .
O6 Nd1 O14 112.91(16) . .
O1W Nd1 O14 74.79(17) . .
O3W Nd1 O14 89.4(4) . .
O4 Nd1 O10 71.3(2) 2_546 .
O2W Nd1 O10 123.7(4) . .
O19 Nd1 O10 112.83(16) . .
O6 Nd1 O10 58.36(16) . .
O1W Nd1 O10 73.77(17) . .
O3W Nd1 O10 128.7(3) . .
O14 Nd1 O10 57.20(15) . .
O4 Nd1 O3 142.2(2) 2_546 .
O2W Nd1 O3 78.6(3) . .
O19 Nd1 O3 58.19(16) . .
O6 Nd1 O3 107.77(16) . .
O1W Nd1 O3 72.38(17) . .
O3W Nd1 O3 80.4(3) . .
O14 Nd1 O3 114.70(16) . .
O10 Nd1 O3 146.07(16) . .
O4 Nd1 O1 118.1(2) 2_546 .
O2W Nd1 O1 57.3(3) . .
O19 Nd1 O1 110.26(15) . .
O6 Nd1 O1 56.40(16) . .
O1W Nd1 O1 73.39(17) . .
O3W Nd1 O1 114.5(4) . .
O14 Nd1 O1 148.18(16) . .
O10 Nd1 O1 112.98(15) . .
O3 Nd1 O1 54.18(15) . .
O4 Nd1 Ge5 112.11(19) 2_546 .
O2W Nd1 Ge5 149.3(3) . .
O19 Nd1 Ge5 29.84(11) . .
O6 Nd1 Ge5 129.33(12) . .
O1W Nd1 Ge5 66.19(12) . .
O3W Nd1 Ge5 81.0(3) . .
O14 Nd1 Ge5 29.62(11) . .
O10 Nd1 Ge5 83.33(11) . .
O3 Nd1 Ge5 85.24(11) . .
O1 Nd1 Ge5 129.78(11) . .
O4 Nd1 Ge3 82.39(17) 2_546 .
O2W Nd1 Ge3 105.7(3) . .
O19 Nd1 Ge3 129.80(12) . .
O6 Nd1 Ge3 29.11(12) . .
O1W Nd1 Ge3 65.52(12) . .
O3W Nd1 Ge3 152.0(3) . .
O14 Nd1 Ge3 84.08(11) . .
O10 Nd1 Ge3 29.90(11) . .
O3 Nd1 Ge3 126.96(11) . .
O1 Nd1 Ge3 83.20(10) . .
Ge5 Nd1 Ge3 104.81(2) . .
O21 Nd2 O13 79.1(2) 2_656 3_667
O21 Nd2 O25 68.5(2) 2_656 .
O13 Nd2 O25 143.5(2) 3_667 .
O21 Nd2 O27 155.5(2) 2_656 .
O13 Nd2 O27 80.09(18) 3_667 .
O25 Nd2 O27 125.7(2) . .
O21 Nd2 O6W 78.9(2) 2_656 .
O13 Nd2 O6W 70.2(2) 3_667 .
O25 Nd2 O6W 87.0(3) . .
O27 Nd2 O6W 81.9(2) . .
O21 Nd2 O23 122.7(2) 2_656 .
O13 Nd2 O23 139.92(18) 3_667 .
O25 Nd2 O23 74.7(2) . .
O27 Nd2 O23 81.81(19) . .
O6W Nd2 O23 141.3(2) . .
O21 Nd2 O28 110.5(2) 2_656 .
O13 Nd2 O28 68.03(18) 3_667 .
O25 Nd2 O28 138.9(2) . .
O27 Nd2 O28 72.93(16) . .
O6W Nd2 O28 134.0(2) . .
O23 Nd2 O28 72.56(18) . .
O21 Nd2 N2 123.6(2) 2_656 .
O13 Nd2 N2 126.9(2) 3_667 .
O25 Nd2 N2 64.6(2) . .
O27 Nd2 N2 61.74(19) . .
O6W Nd2 N2 69.1(2) . .
O23 Nd2 N2 72.2(2) . .
O28 Nd2 N2 125.3(2) . .
O21 Nd2 N1 67.5(2) 2_656 .
O13 Nd2 N1 98.0(2) 3_667 .
O25 Nd2 N1 85.2(3) . .
O27 Nd2 N1 128.53(18) . .
O6W Nd2 N1 146.1(2) . .
O23 Nd2 N1 67.0(2) . .
O28 Nd2 N1 59.44(18) . .
N2 Nd2 N1 134.3(2) . .
O21 Nd2 Nd4 142.35(16) 2_656 .
O13 Nd2 Nd4 70.91(12) 3_667 .
O25 Nd2 Nd4 145.45(19) . .
O27 Nd2 Nd4 36.08(11) . .
O6W Nd2 Nd4 110.34(17) . .
O23 Nd2 Nd4 73.40(13) . .
O28 Nd2 Nd4 36.87(11) . .
N2 Nd2 Nd4 93.04(15) . .
N1 Nd2 Nd4 94.25(14) . .
O22 Nd3 O11 70.24(17) 3_667 .
O22 Nd3 O2 81.55(17) 3_667 3_667
O11 Nd3 O2 120.18(17) . 3_667
O22 Nd3 O15 117.76(17) 3_667 .
O11 Nd3 O15 80.11(17) . .
O2 Nd3 O15 68.07(17) 3_667 .
O22 Nd3 O5 76.16(18) 3_667 3_667
O11 Nd3 O5 140.61(18) . 3_667
O2 Nd3 O5 73.04(19) 3_667 3_667
O15 Nd3 O5 135.26(19) . 3_667
O22 Nd3 O16 142.2(2) 3_667 .
O11 Nd3 O16 76.6(2) . .
O2 Nd3 O16 132.2(2) 3_667 .
O15 Nd3 O16 72.3(2) . .
O5 Nd3 O16 124.3(2) 3_667 .
O22 Nd3 O29 75.81(18) 3_667 3_667
O11 Nd3 O29 77.75(18) . 3_667
O2 Nd3 O29 143.97(18) 3_667 3_667
O15 Nd3 O29 147.80(19) . 3_667
O5 Nd3 O29 74.5(2) 3_667 3_667
O16 Nd3 O29 80.0(2) . 3_667
O22 Nd3 O4W 149.2(2) 3_667 .
O11 Nd3 O4W 139.8(2) . .
O2 Nd3 O4W 84.4(2) 3_667 .
O15 Nd3 O4W 81.3(2) . .
O5 Nd3 O4W 73.6(2) 3_667 .
O16 Nd3 O4W 63.9(3) . .
O29 Nd3 O4W 101.1(2) 3_667 .
O22 Nd3 Nd4 35.83(12) 3_667 3_667
O11 Nd3 Nd4 36.00(11) . 3_667
O2 Nd3 Nd4 109.02(12) 3_667 3_667
O15 Nd3 Nd4 107.01(12) . 3_667
O5 Nd3 Nd4 105.86(14) 3_667 3_667
O16 Nd3 Nd4 107.27(17) . 3_667
O29 Nd3 Nd4 65.72(12) 3_667 3_667
O4W Nd3 Nd4 165.98(18) . 3_667
O22 Nd3 Nd5 105.30(12) 3_667 .
O11 Nd3 Nd5 105.41(12) . .
O2 Nd3 Nd5 34.45(12) 3_667 .
O15 Nd3 Nd5 34.28(12) . .
O5 Nd3 Nd5 102.75(15) 3_667 .
O16 Nd3 Nd5 100.42(16) . .
O29 Nd3 Nd5 176.83(13) 3_667 .
O4W Nd3 Nd5 76.36(18) . .
Nd4 Nd3 Nd5 116.939(12) 3_667 .
O7 Nd4 O22 121.80(18) 3_667 .
O7 Nd4 O11 82.83(17) 3_667 3_667
O22 Nd4 O11 71.20(17) . 3_667
O7 Nd4 O18 70.56(17) 3_667 .
O22 Nd4 O18 83.01(18) . .
O11 Nd4 O18 124.78(17) 3_667 .
O7 Nd4 O27 91.62(18) 3_667 .
O22 Nd4 O27 140.56(18) . .
O11 Nd4 O27 139.23(18) 3_667 .
O18 Nd4 O27 90.24(17) . .
O7 Nd4 O12 74.87(17) 3_667 3_667
O22 Nd4 O12 133.42(18) . 3_667
O11 Nd4 O12 68.38(18) 3_667 3_667
O18 Nd4 O12 140.06(18) . 3_667
O27 Nd4 O12 71.17(18) . 3_667
O7 Nd4 O28 143.85(18) 3_667 .
O22 Nd4 O28 87.02(17) . .
O11 Nd4 O28 87.41(17) 3_667 .
O18 Nd4 O28 140.09(17) . .
O27 Nd4 O28 73.61(17) . .
O12 Nd4 O28 69.17(17) 3_667 .
O7 Nd4 O24 139.79(17) 3_667 .
O22 Nd4 O24 68.25(17) . .
O11 Nd4 O24 132.85(18) 3_667 .
O18 Nd4 O24 72.72(17) . .
O27 Nd4 O24 72.63(18) . .
O12 Nd4 O24 129.55(17) 3_667 .
O28 Nd4 O24 67.69(17) . .
O7 Nd4 Nd3 110.98(12) 3_667 3_667
O22 Nd4 Nd3 36.36(12) . 3_667
O11 Nd4 Nd3 36.46(12) 3_667 3_667
O18 Nd4 Nd3 112.35(13) . 3_667
O27 Nd4 Nd3 151.97(12) . 3_667
O12 Nd4 Nd3 98.15(13) 3_667 3_667
O28 Nd4 Nd3 78.38(12) . 3_667
O24 Nd4 Nd3 97.62(13) . 3_667
O7 Nd4 Nd5 36.29(12) 3_667 .
O22 Nd4 Nd5 112.92(13) . .
O11 Nd4 Nd5 113.61(13) 3_667 .
O18 Nd4 Nd5 36.87(12) . .
O27 Nd4 Nd5 80.77(12) . .
O12 Nd4 Nd5 103.86(12) 3_667 .
O28 Nd4 Nd5 154.35(12) . .
O24 Nd4 Nd5 103.69(13) . .
Nd3 Nd4 Nd5 127.256(12) 3_667 .
O7 Nd4 Nd2 121.39(12) 3_667 .
O22 Nd4 Nd2 116.80(13) . .
O11 Nd4 Nd2 117.39(12) 3_667 .
O18 Nd4 Nd2 117.80(12) . .
O27 Nd4 Nd2 36.12(12) . .
O12 Nd4 Nd2 65.67(12) 3_667 .
O28 Nd4 Nd2 37.50(12) . .
O24 Nd4 Nd2 64.29(12) . .
Nd3 Nd4 Nd2 115.875(12) 3_667 .
Nd5 Nd4 Nd2 116.858(12) . .
O7 Nd5 O15 114.23(17) 3_667 .
O7 Nd5 O2 78.93(17) 3_667 3_667
O15 Nd5 O2 68.02(17) . 3_667
O7 Nd5 O18 69.35(17) 3_667 .
O15 Nd5 O18 78.95(17) . .
O2 Nd5 O18 118.49(17) 3_667 .
O7 Nd5 O8 78.07(19) 3_667 3_667
O15 Nd5 O8 140.75(19) . 3_667
O2 Nd5 O8 79.08(19) 3_667 3_667
O18 Nd5 O8 137.73(19) . 3_667
O7 Nd5 O20 133.29(17) 3_667 .
O15 Nd5 O20 75.41(17) . .
O2 Nd5 O20 139.74(18) 3_667 .
O18 Nd5 O20 68.18(17) . .
O8 Nd5 O20 124.66(19) 3_667 .
O7 Nd5 O5W 150.69(19) 3_667 .
O15 Nd5 O5W 83.2(2) . .
O2 Nd5 O5W 87.1(2) 3_667 .
O18 Nd5 O5W 139.4(2) . .
O8 Nd5 O5W 74.0(2) 3_667 .
O20 Nd5 O5W 72.2(2) . .
O7 Nd5 O30 79.92(17) 3_667 .
O15 Nd5 O30 141.15(18) . .
O2 Nd5 O30 149.91(19) 3_667 .
O18 Nd5 O30 72.67(17) . .
O8 Nd5 O30 75.8(2) 3_667 .
O20 Nd5 O30 69.73(18) . .
O5W Nd5 O30 101.5(2) . .
O7 Nd5 Nd4 35.73(12) 3_667 .
O15 Nd5 Nd4 106.30(12) . .
O2 Nd5 Nd4 107.90(12) 3_667 .
O18 Nd5 Nd4 36.18(12) . .
O8 Nd5 Nd4 103.68(14) 3_667 .
O20 Nd5 Nd4 97.81(13) . .
O5W Nd5 Nd4 164.32(16) . .
O30 Nd5 Nd4 63.24(12) . .
O7 Nd5 Nd3 101.74(12) 3_667 .
O15 Nd5 Nd3 34.40(12) . .
O2 Nd5 Nd3 34.26(12) 3_667 .
O18 Nd5 Nd3 103.93(12) . .
O8 Nd5 Nd3 108.57(15) 3_667 .
O20 Nd5 Nd3 106.46(12) . .
O5W Nd5 Nd3 79.15(16) . .
O30 Nd5 Nd3 175.54(13) . .
Nd4 Nd5 Nd3 115.804(11) . .
Ge2 O1 Ge1 131.3(3) . .
Ge2 O1 Nd1 96.9(2) . .
Ge1 O1 Nd1 101.0(2) . .
Ge1 O2 Nd3 119.6(2) . 3_667
Ge1 O2 Nd5 128.7(3) . 3_667
Nd3 O2 Nd5 111.3(2) 3_667 3_667
Ge1 O3 Ge6 129.3(3) . .
Ge1 O3 Nd1 110.3(2) . .
Ge6 O3 Nd1 102.0(2) . .
C3 O4 Nd1 144.3(7) . 2_556
C3 O5 Nd3 137.5(6) . 3_667
Ge3 O6 Ge2 126.3(3) . .
Ge3 O6 Nd1 107.5(2) . .
Ge2 O6 Nd1 110.6(2) . .
Ge2 O7 Nd4 124.2(3) . 3_667
Ge2 O7 Nd5 120.0(2) . 3_667
Nd4 O7 Nd5 107.98(19) 3_667 3_667
C6 O8 Nd5 176.5(6) . 3_667
Ge4 O10 Ge3 131.0(3) . .
Ge4 O10 Nd1 104.8(2) . .
Ge3 O10 Nd1 102.6(2) . .
Ge3 O11 Nd4 118.3(2) . 3_667
Ge3 O11 Nd3 130.3(3) . .
Nd4 O11 Nd3 107.54(19) 3_667 .
C9 O12 Nd4 135.6(5) . 3_667
C9 O13 Nd2 133.0(5) . 3_667
Ge5 O14 Ge4 128.0(3) . .
Ge5 O14 Nd1 103.9(2) . .
Ge4 O14 Nd1 105.7(2) . .
Ge4 O15 Nd5 128.4(2) . .
Ge4 O15 Nd3 118.6(2) . .
Nd5 O15 Nd3 111.3(2) . .
C12 O16 Nd3 162.0(8) . .
O17' O17 C12 68(2) . .
O17 O17' C12 76(2) . .
Ge5 O18 Nd4 128.7(3) . .
Ge5 O18 Nd5 119.7(2) . .
Nd4 O18 Nd5 106.95(19) . .
Ge6 O19 Ge5 129.0(3) . .
Ge6 O19 Nd1 108.7(2) . .
Ge5 O19 Nd1 106.6(2) . .
C15 O20 Nd5 148.8(5) . .
C15 O21 Nd2 152.4(6) . 2_646
Ge6 O22 Nd4 119.1(2) . .
Ge6 O22 Nd3 129.2(3) . 3_667
Nd4 O22 Nd3 107.81(19) . 3_667
C18 O23 Nd2 126.6(5) . .
C18 O24 Nd4 140.4(5) . .
C25 O25 Nd2 122.1(8) . .
O26' O26 C25 72(3) . .
O26 O26' C25 76(3) . .
C31 O27 Nd4 119.8(5) . .
C31 O27 Nd2 126.8(5) . .
Nd4 O27 Nd2 107.80(19) . .
C19 O28 Nd4 123.1(5) . .
C19 O28 Nd2 129.6(5) . .
Nd4 O28 Nd2 105.63(19) . .
C19 O29 Nd3 140.9(5) . 3_667
C31 O30 Nd5 143.0(5) . .
C24 N1 C20 116.6(8) . .
C24 N1 Nd2 124.3(6) . .
C20 N1 Nd2 118.9(5) . .
C30 N2 C26 119.9(8) . .
C30 N2 Nd2 119.9(5) . .
C26 N2 Nd2 120.1(6) . .
C2 C1 Ge1 116.1(7) . .
C2 C1 H1A 108.3 . .
Ge1 C1 H1A 108.3 . .
C2 C1 H1B 108.3 . .
Ge1 C1 H1B 108.3 . .
H1A C1 H1B 107.4 . .
C1 C2 C3 115.1(9) . .
C1 C2 H2A 108.5 . .
C3 C2 H2A 108.5 . .
C1 C2 H2B 108.5 . .
C3 C2 H2B 108.5 . .
H2A C2 H2B 107.5 . .
O4 C3 O5 123.8(10) . .
O4 C3 C2 120.4(9) . .
O5 C3 C2 114.6(9) . .
C5 C4 Ge2 110.8(5) . .
C5 C4 H4A 109.5 . .
Ge2 C4 H4A 109.5 . .
C5 C4 H4B 109.5 . .
Ge2 C4 H4B 109.5 . .
H4A C4 H4B 108.1 . .
C6 C5 C4 115.4(7) . .
C6 C5 H5A 108.4 . .
C4 C5 H5A 108.4 . .
C6 C5 H5B 108.4 . .
C4 C5 H5B 108.4 . .
H5A C5 H5B 107.5 . .
O9 C6 O8 124.9(9) . .
O9 C6 C5 116.1(8) . .
O8 C6 C5 119.0(7) . .
C8 C7 Ge3 114.5(6) . .
C8 C7 H7A 108.6 . .
Ge3 C7 H7A 108.6 . .
C8 C7 H7B 108.6 . .
Ge3 C7 H7B 108.6 . .
H7A C7 H7B 107.6 . .
C7 C8 C9 111.4(7) . .
C7 C8 H8A 109.3 . .
C9 C8 H8A 109.3 . .
C7 C8 H8B 109.3 . .
C9 C8 H8B 109.3 . .
H8A C8 H8B 108.0 . .
O13 C9 O12 125.2(8) . .
O13 C9 C8 120.4(7) . .
O12 C9 C8 114.3(7) . .
C11 C10 Ge4 114.4(7) . .
C11 C10 H10A 108.7 . .
Ge4 C10 H10A 108.7 . .
C11 C10 H10B 108.7 . .
Ge4 C10 H10B 108.7 . .
H10A C10 H10B 107.6 . .
C10 C11 C12 113.5(9) . .
C10 C11 H11A 108.9 . .
C12 C11 H11A 108.9 . .
C10 C11 H11B 108.9 . .
C12 C11 H11B 108.9 . .
H11A C11 H11B 107.7 . .
O16 C12 O17' 121.8(14) . .
O16 C12 O17 123.4(13) . .
O17' C12 O17 35.5(11) . .
O16 C12 C11 120.2(11) . .
O17' C12 C11 114.4(14) . .
O17 C12 C11 113.7(13) . .
C14 C13 Ge5 111.7(6) . .
C14 C13 H13A 109.3 . .
Ge5 C13 H13A 109.3 . .
C14 C13 H13B 109.3 . .
Ge5 C13 H13B 109.3 . .
H13A C13 H13B 107.9 . .
C15 C14 C13 111.8(7) . .
C15 C14 H14A 109.3 . .
C13 C14 H14A 109.3 . .
C15 C14 H14B 109.3 . .
C13 C14 H14B 109.3 . .
H14A C14 H14B 107.9 . .
O21 C15 O20 122.2(8) . .
O21 C15 C14 119.8(7) . .
O20 C15 C14 118.1(7) . .
C17 C16 Ge6 113.6(6) . .
C17 C16 H16A 108.8 . .
Ge6 C16 H16A 108.8 . .
C17 C16 H16B 108.8 . .
Ge6 C16 H16B 108.8 . .
H16A C16 H16B 107.7 . .
C18 C17 C16 113.3(7) . .
C18 C17 H17A 108.9 . .
C16 C17 H17A 108.9 . .
C18 C17 H17B 108.9 . .
C16 C17 H17B 108.9 . .
H17A C17 H17B 107.7 . .
O24 C18 O23 124.0(8) . .
O24 C18 C17 116.2(7) . .
O23 C18 C17 119.8(7) . .
O29 C19 O28 127.4(7) . .
O29 C19 C20 117.3(7) . .
O28 C19 C20 115.3(7) . .
N1 C20 C21 121.9(8) . .
N1 C20 C19 115.8(7) . .
C21 C20 C19 122.3(8) . .
C20 C21 C22' 120.5(14) . .
C20 C21 C22 120.0(11) . .
C22' C21 C22 30.2(13) . .
C22' C22 C23 87(3) . .
C22' C22 C21 74(3) . .
C23 C22 C21 114.2(13) . .
C22 C22' C21 76(3) . .
C22 C22' C23 64(3) . .
C21 C22' C23 106(2) . .
C22 C23 C24 121.9(11) . .
C22 C23 C22' 29.7(13) . .
C24 C23 C22' 118.7(14) . .
N1 C24 C23 121.5(10) . .
N1 C24 H24 119.2 . .
C23 C24 H24 119.2 . .
O26' C25 O25 120.5(15) . .
O26' C25 O26 31.7(11) . .
O25 C25 O26 118.4(16) . .
O26' C25 C26 118.2(14) . .
O25 C25 C26 120.6(11) . .
O26 C25 C26 115.8(14) . .
N2 C26 C27 118.4(11) . .
N2 C26 C25 111.6(9) . .
C27 C26 C25 130.0(10) . .
C28 C27 C26 122.6(11) . .
C28 C27 H27 118.7 . .
C26 C27 H27 118.7 . .
C27 C28 C29 118.6(10) . .
C27 C28 H28 120.7 . .
C29 C28 H28 120.7 . .
C28 C29 C30 119.1(9) . .
C28 C29 H29 120.4 . .
C30 C29 H29 120.4 . .
N2 C30 C29 121.4(8) . .
N2 C30 C31 115.3(7) . .
C29 C30 C31 123.1(8) . .
O30 C31 O27 125.0(7) . .
O30 C31 C30 119.2(7) . .
O27 C31 C30 115.8(7) . .

loop_
_geom_bond_atom_site_label_1
_geom_bond_atom_site_label_2
_geom_bond_distance
_geom_bond_site_symmetry_2
Ge1 O2 1.738(5) .
Ge1 O3 1.784(5) .
Ge1 O1 1.784(5) .
Ge1 C1 1.914(8) .
Ge2 O7 1.736(5) .
Ge2 O1 1.780(5) .
Ge2 O6 1.807(5) .
Ge2 C4 1.930(8) .
Ge3 O11 1.745(5) .
Ge3 O6 1.796(5) .
Ge3 O10 1.798(5) .
Ge3 C7 1.930(8) .
Ge3 Nd1 3.5199(8) .
Ge4 O15 1.742(5) .
Ge4 O10 1.783(5) .
Ge4 O14 1.810(5) .
Ge4 C10 1.934(7) .
Ge5 O18 1.727(5) .
Ge5 O14 1.783(5) .
Ge5 O19 1.818(5) .
Ge5 C13 1.942(7) .
Ge5 Nd1 3.5002(8) .
Ge6 O22 1.744(5) .
Ge6 O19 1.792(5) .
Ge6 O3 1.806(5) .
Ge6 C16 1.939(8) .
Ge6 Nd1 3.5255(8) .
Nd1 O4 2.404(7) 2_546
Nd1 O2W 2.493(14) .
Nd1 O19 2.516(5) .
Nd1 O6 2.534(5) .
Nd1 O1W 2.556(6) .
Nd1 O3W 2.607(15) .
Nd1 O14 2.613(5) .
Nd1 O10 2.658(6) .
Nd1 O3 2.676(5) .
Nd1 O1 2.913(6) .
Nd2 O21 2.368(6) 2_656
Nd2 O13 2.460(6) 3_667
Nd2 O25 2.462(7) .
Nd2 O27 2.497(5) .
Nd2 O6W 2.533(6) .
Nd2 O23 2.540(6) .
Nd2 O28 2.549(5) .
Nd2 N2 2.620(7) .
Nd2 N1 2.764(7) .
Nd2 Nd4 4.0330(5) .
Nd3 O22 2.384(5) 3_667
Nd3 O11 2.386(5) .
Nd3 O2 2.389(5) 3_667
Nd3 O15 2.398(5) .
Nd3 O5 2.481(6) 3_667
Nd3 O16 2.491(6) .
Nd3 O29 2.598(5) 3_667
Nd3 O4W 2.647(7) .
Nd3 Nd4 3.8282(5) 3_667
Nd3 Nd5 3.9540(5) .
Nd4 O7 2.352(5) 3_667
Nd4 O22 2.354(5) .
Nd4 O11 2.360(5) 3_667
Nd4 O18 2.364(5) .
Nd4 O27 2.494(5) .
Nd4 O12 2.503(5) 3_667
Nd4 O28 2.513(5) .
Nd4 O24 2.539(5) .
Nd4 Nd5 3.8312(5) .
Nd5 O7 2.384(5) 3_667
Nd5 O15 2.390(5) .
Nd5 O2 2.400(5) 3_667
Nd5 O18 2.403(5) .
Nd5 O8 2.491(6) 3_667
Nd5 O20 2.515(5) .
Nd5 O5W 2.581(6) .
Nd5 O30 2.684(5) .
O4 C3 1.255(11) .
O5 C3 1.257(10) .
O8 C6 1.253(10) .
O9 C6 1.248(10) .
O12 C9 1.264(9) .
O13 C9 1.241(9) .
O16 C12 1.240(14) .
O17 O17' 0.80(2) .
O17 C12 1.33(2) .
O17' C12 1.28(2) .
O20 C15 1.267(9) .
O21 C15 1.247(9) .
O23 C18 1.259(10) .
O24 C18 1.250(10) .
O25 C25 1.327(15) .
O26 O26' 0.72(3) .
O26 C25 1.34(3) .
O26' C25 1.31(2) .
O27 C31 1.277(9) .
O28 C19 1.265(9) .
O29 C19 1.252(9) .
O30 C31 1.244(10) .
N1 C24 1.311(11) .
N1 C20 1.333(11) .
N2 C30 1.347(11) .
N2 C26 1.374(12) .
C1 C2 1.463(15) .
C1 H1A 0.9700 .
C1 H1B 0.9700 .
C2 C3 1.591(16) .
C2 H2A 0.9700 .
C2 H2B 0.9700 .
C4 C5 1.542(12) .
C4 H4A 0.9700 .
C4 H4B 0.9700 .
C5 C6 1.504(13) .
C5 H5A 0.9700 .
C5 H5B 0.9700 .
C7 C8 1.522(12) .
C7 H7A 0.9700 .
C7 H7B 0.9700 .
C8 C9 1.530(12) .
C8 H8A 0.9700 .
C8 H8B 0.9700 .
C10 C11 1.513(15) .
C10 H10A 0.9700 .
C10 H10B 0.9700 .
C11 C12 1.536(17) .
C11 H11A 0.9700 .
C11 H11B 0.9700 .
C13 C14 1.524(12) .
C13 H13A 0.9700 .
C13 H13B 0.9700 .
C14 C15 1.490(11) .
C14 H14A 0.9700 .
C14 H14B 0.9700 .
C16 C17 1.537(12) .
C16 H16A 0.9700 .
C16 H16B 0.9700 .
C17 C18 1.501(13) .
C17 H17A 0.9700 .
C17 H17B 0.9700 .
C19 C20 1.512(10) .
C20 C21 1.361(12) .
C21 C22' 1.37(3) .
C21 C22 1.384(17) .
C22 C22' 0.72(3) .
C22 C23 1.30(2) .
C22' C23 1.45(3) .
C23 C24 1.384(15) .
C24 H24 0.9300 .
C25 C26 1.530(18) .
C26 C27 1.381(16) .
C27 C28 1.352(17) .
C27 H27 0.9300 .
C28 C29 1.380(14) .
C28 H28 0.9300 .
C29 C30 1.388(12) .
C29 H29 0.9300 .
C30 C31 1.495(11) .
